data_1503312
loop_
_publ_author_name
'Qiu, Di'
'Mo, Fanyang'
'Zheng, Zhitong'
'Zhang, Yan'
'Wang, Jianbo'

_publ_section_title
;
 Gold(III)-catalyzed halogenation of aromatic boronates with
 N-halosuccinimides.
;
_journal_issue 23
_journal_name_full 'Organic letters'
_journal_page_first 5474
_journal_page_last 5477
_journal_paper_doi 10.1021/ol102350v
_journal_volume 12
_journal_year 2010
_chemical_formula_sum 'C7 H8 B Br O3'
_chemical_formula_weight 230.85
_chemical_name_systematic
; 
 ? 
;
_space_group_IT_number 2
_symmetry_cell_setting triclinic
_symmetry_space_group_name_Hall '-P 1'
_symmetry_space_group_name_H-M 'P -1'
_atom_sites_solution_hydrogens geom
_atom_sites_solution_primary direct
_atom_sites_solution_secondary difmap
_audit_creation_method SHELXL-97
_cell_angle_alpha 68.67(3)
_cell_angle_beta 69.49(3)
_cell_angle_gamma 85.84(3)
_cell_formula_units_Z 2
_cell_length_a 7.6062(15)
_cell_length_b 8.0825(16)
_cell_length_c 8.2497(16)
_cell_measurement_reflns_used 2481
_cell_measurement_temperature 296(2)
_cell_measurement_theta_max 27.48
_cell_measurement_theta_min 2.71
_cell_volume 441.6(2)
_computing_cell_refinement Rapid-AUTO
_computing_data_collection 'Rapid-AUTO (Rigaku,2000)'
_computing_data_reduction 'CrystalStructure (Rigaku/MSC,2000)'
_computing_molecular_graphics 'Siemens SHELXTL V4.2,(Sheldrick,1990)'
_computing_publication_material SHELXL-97,(Sheldrick,1997)
_computing_structure_refinement SHELXL-97,(Sheldrick,1997)
_computing_structure_solution SHELXS-97,(Sheldrick,1997)
_diffrn_ambient_temperature 296(2)
_diffrn_detector_area_resol_mean 10.00
_diffrn_measured_fraction_theta_full 0.890
_diffrn_measured_fraction_theta_max 0.890
_diffrn_measurement_device_type 'Rigaku RAXIS RAPID IP'
_diffrn_measurement_method \W
_diffrn_radiation_monochromator graphite
_diffrn_radiation_source 'fine-focus sealed tube'
_diffrn_radiation_type MoK\a
_diffrn_radiation_wavelength 0.71073
_diffrn_reflns_av_R_equivalents 0.0930
_diffrn_reflns_av_sigmaI/netI 0.0792
_diffrn_reflns_limit_h_max 9
_diffrn_reflns_limit_h_min -9
_diffrn_reflns_limit_k_max 10
_diffrn_reflns_limit_k_min -10
_diffrn_reflns_limit_l_max 10
_diffrn_reflns_limit_l_min -10
_diffrn_reflns_number 2481
_diffrn_reflns_theta_full 27.48
_diffrn_reflns_theta_max 27.48
_diffrn_reflns_theta_min 2.71
_diffrn_standards_decay_% 0
_diffrn_standards_interval_count 0
_diffrn_standards_interval_time 0
_diffrn_standards_number 0
_exptl_absorpt_coefficient_mu 4.615
_exptl_absorpt_correction_T_max 0.4588
_exptl_absorpt_correction_T_min 0.3382
_exptl_absorpt_correction_type empirical
_exptl_absorpt_process_details
; 
                                  HIGASHI, T. (1995). Abscor-Empirical 
                                  Absorption Correction based on Fourier 
                                  Series Approximation. 
                                  Rigaku Corporation,Tokyo,Japan. 
;
_exptl_crystal_density_diffrn 1.736
_exptl_crystal_density_method 'not measured'
_exptl_crystal_F_000 228
_exptl_crystal_size_max 0.30
_exptl_crystal_size_mid 0.30
_exptl_crystal_size_min 0.20
_refine_diff_density_max 1.584
_refine_diff_density_min -1.782
_refine_diff_density_rms 0.216
_refine_ls_extinction_coef 0.042(16)
_refine_ls_extinction_expression Fc^*^=kFc[1+0.001xFc^2^\l^3^/sin(2\q)]^-1/4^
_refine_ls_extinction_method SHELXL
_refine_ls_goodness_of_fit_ref 1.045
_refine_ls_hydrogen_treatment mixed
_refine_ls_matrix_type full
_refine_ls_number_parameters 115
_refine_ls_number_reflns 1803
_refine_ls_number_restraints 1
_refine_ls_restrained_S_all 1.044
_refine_ls_R_factor_all 0.1080
_refine_ls_R_factor_gt 0.0852
_refine_ls_shift/su_max 0.000
_refine_ls_shift/su_mean 0.000
_refine_ls_structure_factor_coef Fsqd
_refine_ls_weighting_details 'calc w=1/[\s^2^(Fo^2^)+(0.1781P)^2^+0.0000P] where P=(Fo^2^+2Fc^2^)/3'
_refine_ls_weighting_scheme calc
_refine_ls_wR_factor_gt 0.2269
_refine_ls_wR_factor_ref 0.2472
_reflns_number_gt 1330
_reflns_number_total 1803
_reflns_threshold_expression >2sigma(I)
_cod_data_source_file ol102350v_si_005.cif
_cod_data_source_block mfy2a
_cod_depositor_comments
;
The following automatic conversions were performed:

'_exptl_absorpt_correction_type' value 'Empirical' changed to
'empirical' according to
/home/saulius/struct/CIF-dictionaries/cif_core.dic dictionary named
'cif_core.dic' version 2.4.2 from 2011-04-26.

Automatic conversion script
Id: cif_fix_values 1715 2011-07-08 13:25:40Z adriana 
;
_cod_original_cell_volume 441.61(15)
_cod_original_sg_symbol_H-M P-1
_cod_database_code 1503312

loop_
_symmetry_equiv_pos_as_xyz
'x, y, z'
'-x, -y, -z'

loop_
_atom_site_label
_atom_site_type_symbol
_atom_site_fract_x
_atom_site_fract_y
_atom_site_fract_z
_atom_site_U_iso_or_equiv
_atom_site_adp_type
_atom_site_occupancy
_atom_site_symmetry_multiplicity
_atom_site_calc_flag
_atom_site_refinement_flags
B1 B 0.7376(11) 0.8604(11) 0.0140(11) 0.0293(17) Uani 1 1 d .
Br1 Br 1.39439(10) 0.63301(12) -0.33713(11) 0.0442(5) Uani 1 1 d .
C1 C 0.9289(9) 0.7801(10) 0.0270(9) 0.0255(14) Uani 1 1 d .
C2 C 1.0527(10) 0.7419(10) -0.1249(10) 0.0277(14) Uani 1 1 d .
H2 H 1.0179 0.7584 -0.2269 0.033 Uiso 1 1 calc R
C3 C 1.2271(9) 0.6795(10) -0.1231(10) 0.0309(15) Uani 1 1 d .
C4 C 1.2831(10) 0.6520(11) 0.0218(11) 0.0357(17) Uani 1 1 d .
H4 H 1.4008 0.6100 0.0194 0.043 Uiso 1 1 calc R
C5 C 1.1614(11) 0.6875(11) 0.1769(11) 0.0349(17) Uani 1 1 d .
H5 H 1.1985 0.6707 0.2776 0.042 Uiso 1 1 calc R
C6 C 0.9864(10) 0.7475(11) 0.1787(10) 0.0323(16) Uani 1 1 d .
C7 C 0.9215(12) 0.7847(12) 0.4710(10) 0.0371(18) Uani 1 1 d .
H7A H 0.9551 0.6668 0.5293 0.056 Uiso 1 1 calc R
H7B H 0.8214 0.8178 0.5611 0.056 Uiso 1 1 calc R
H7C H 1.0287 0.8670 0.4213 0.056 Uiso 1 1 calc R
O1 O 0.6052(7) 0.8996(8) 0.1598(7) 0.0341(12) Uani 1 1 d D
O2 O 0.7015(7) 0.8928(8) -0.1423(7) 0.0370(13) Uani 1 1 d .
H2A H 0.5981 0.9342 -0.1316 0.056 Uiso 1 1 calc R
O3 O 0.8607(7) 0.7883(8) 0.3239(7) 0.0342(12) Uani 1 1 d .
H1 H 0.658(17) 0.919(19) 0.223(16) 0.10(5) Uiso 1 1 d D

loop_
_atom_site_aniso_label
_atom_site_aniso_U_11
_atom_site_aniso_U_22
_atom_site_aniso_U_33
_atom_site_aniso_U_23
_atom_site_aniso_U_13
_atom_site_aniso_U_12
B1 0.020(4) 0.035(4) 0.027(4) -0.014(3) 0.000(3) 0.003(3)
Br1 0.0283(6) 0.0629(7) 0.0379(6) -0.0293(5) 0.0024(4) 0.0107(4)
C1 0.016(3) 0.042(4) 0.019(3) -0.015(3) -0.003(2) 0.000(3)
C2 0.024(3) 0.036(4) 0.023(3) -0.015(3) -0.004(3) 0.007(3)
C3 0.018(3) 0.041(4) 0.030(4) -0.017(3) -0.001(3) 0.007(3)
C4 0.021(3) 0.049(5) 0.040(4) -0.023(4) -0.008(3) 0.014(3)
C5 0.033(4) 0.046(4) 0.031(4) -0.019(3) -0.014(3) 0.007(3)
C6 0.023(3) 0.048(4) 0.027(4) -0.021(3) -0.002(3) 0.006(3)
C7 0.040(4) 0.055(5) 0.019(3) -0.017(3) -0.010(3) 0.002(4)
O1 0.023(2) 0.056(3) 0.028(3) -0.024(2) -0.006(2) 0.014(2)
O2 0.025(3) 0.066(4) 0.029(3) -0.030(3) -0.010(2) 0.015(3)
O3 0.030(3) 0.056(3) 0.019(2) -0.022(2) -0.006(2) 0.012(2)

loop_
_atom_type_symbol
_atom_type_description
_atom_type_scat_dispersion_real
_atom_type_scat_dispersion_imag
_atom_type_scat_source
C C 0.0033 0.0016 'International Tables Vol C Tables 4.2.6.8 and 6.1.1.4'
H H 0.0000 0.0000 'International Tables Vol C Tables 4.2.6.8 and 6.1.1.4'
B B 0.0013 0.0007 'International Tables Vol C Tables 4.2.6.8 and 6.1.1.4'
O O 0.0106 0.0060 'International Tables Vol C Tables 4.2.6.8 and 6.1.1.4'
Br Br -0.2901 2.4595 'International Tables Vol C Tables 4.2.6.8 and 6.1.1.4'

loop_
_geom_angle_atom_site_label_1
_geom_angle_atom_site_label_2
_geom_angle_atom_site_label_3
_geom_angle
O2 B1 O1 119.2(7)
O2 B1 C1 118.9(6)
O1 B1 C1 121.9(7)
C6 C1 C2 117.4(6)
C6 C1 B1 124.4(6)
C2 C1 B1 118.2(6)
C3 C2 C1 120.0(6)
C3 C2 H2 120.0
C1 C2 H2 120.0
C4 C3 C2 122.2(7)
C4 C3 Br1 119.3(5)
C2 C3 Br1 118.5(5)
C3 C4 C5 119.1(7)
C3 C4 H4 120.5
C5 C4 H4 120.5
C6 C5 C4 119.5(6)
C6 C5 H5 120.2
C4 C5 H5 120.2
O3 C6 C5 122.9(6)
O3 C6 C1 115.3(6)
C5 C6 C1 121.7(6)
O3 C7 H7A 109.5
O3 C7 H7B 109.5
H7A C7 H7B 109.5
O3 C7 H7C 109.5
H7A C7 H7C 109.5
H7B C7 H7C 109.5
B1 O1 H1 110(10)
B1 O2 H2A 109.5
C6 O3 C7 118.3(6)

loop_
_geom_bond_atom_site_label_1
_geom_bond_atom_site_label_2
_geom_bond_distance
B1 O2 1.341(10)
B1 O1 1.394(9)
B1 C1 1.572(10)
Br1 C3 1.928(7)
C1 C6 1.398(10)
C1 C2 1.401(9)
C2 C3 1.388(10)
C2 H2 0.9300
C3 C4 1.346(11)
C4 C5 1.405(10)
C4 H4 0.9300
C5 C6 1.380(10)
C5 H5 0.9300
C6 O3 1.378(8)
C7 O3 1.433(8)
C7 H7A 0.9600
C7 H7B 0.9600
C7 H7C 0.9600
O1 H1 0.820(2)
O2 H2A 0.8200

loop_
_geom_hbond_atom_site_label_D
_geom_hbond_atom_site_label_H
_geom_hbond_atom_site_label_A
_geom_hbond_distance_DH
_geom_hbond_distance_HA
_geom_hbond_distance_DA
_geom_hbond_angle_DHA
_geom_hbond_site_symmetry_A
O2 H2A O1 0.82 1.99 2.787(8) 162.8 2_675
O1 H1 O3 0.820(2) 2.05(10) 2.669(7) 132(12) .

loop_
_geom_torsion_atom_site_label_1
_geom_torsion_atom_site_label_2
_geom_torsion_atom_site_label_3
_geom_torsion_atom_site_label_4
_geom_torsion
O2 B1 C1 C6 177.1(7)
O1 B1 C1 C6 -2.6(12)
O2 B1 C1 C2 -1.3(11)
O1 B1 C1 C2 179.0(7)
C6 C1 C2 C3 -1.9(11)
B1 C1 C2 C3 176.7(7)
C1 C2 C3 C4 0.6(12)
C1 C2 C3 Br1 -178.9(6)
C2 C3 C4 C5 0.0(13)
Br1 C3 C4 C5 179.4(6)
C3 C4 C5 C6 0.8(12)
C4 C5 C6 O3 -178.8(7)
C4 C5 C6 C1 -2.3(12)
C2 C1 C6 O3 179.5(7)
B1 C1 C6 O3 1.0(11)
C2 C1 C6 C5 2.8(11)
B1 C1 C6 C5 -175.7(7)
C5 C6 O3 C7 6.2(11)
C1 C6 O3 C7 -170.5(7)

loop_
_cod_related_entry_id
_cod_related_entry_database
_cod_related_entry_code
1 ChemSpider 3727398
